data_2208992
loop_
_publ_author_name
'Zhu, Qi-Yong'
'Wei, Yi-Jun'
'Wang, Feng-Wu'

_publ_section_title
;
 Azido{1-[2-(dimethylamino)ethyliminomethyl]naphthalenolato}copper(II)
;
_journal_issue 5
_journal_name_full 'Acta Crystallographica Section E'
_journal_page_first m983
_journal_page_last m985
_journal_paper_doi 10.1107/S1600536806010555
_journal_volume 62
_journal_year 2006
_chemical_formula_iupac '[Cu (C15 H17 N2 O) N3]'
_chemical_formula_moiety 'C15 H17 Cu N5 O'
_chemical_formula_sum 'C15 H17 Cu N5 O'
_chemical_formula_weight 346.88
_chemical_name_systematic
;
 ?
;
_space_group_IT_number 61
_symmetry_cell_setting orthorhombic
_symmetry_space_group_name_Hall '-P 2ac 2ab'
_symmetry_space_group_name_H-M 'P b c a'
_atom_sites_solution_hydrogens geom
_atom_sites_solution_primary direct
_atom_sites_solution_secondary difmap
_audit_creation_method SHELXL-97
_cell_angle_alpha 90.00
_cell_angle_beta 90.00
_cell_angle_gamma 90.00
_cell_formula_units_Z 8
_cell_length_a 7.5680(10)
_cell_length_b 13.3060(10)
_cell_length_c 30.280(2)
_cell_measurement_reflns_used 10382
_cell_measurement_temperature 298(2)
_cell_measurement_theta_max 27.5
_cell_measurement_theta_min 2.6
_cell_volume 3049.2(5)
_computing_cell_refinement 'SAINT (Bruker, 1998)'
_computing_data_collection 'SMART (Bruker, 1998)'
_computing_data_reduction SAINT
_computing_molecular_graphics 'SHELXTL (Sheldrick, 1997)'
_computing_publication_material SHELXTL
_computing_structure_refinement 'SHELXL-97 (Sheldrick, 1997)'
_computing_structure_solution 'SHELXS-97 (Sheldrick, 1997)'
_diffrn_ambient_temperature 298(2)
_diffrn_measured_fraction_theta_full 0.999
_diffrn_measured_fraction_theta_max 0.999
_diffrn_measurement_device_type 'Bruker SMART CCD area-detector'
_diffrn_measurement_method '\w scans'
_diffrn_radiation_monochromator graphite
_diffrn_radiation_source 'fine-focus sealed tube'
_diffrn_radiation_type MoK\a
_diffrn_radiation_wavelength 0.71073
_diffrn_reflns_av_R_equivalents 0.0260
_diffrn_reflns_av_sigmaI/netI 0.0154
_diffrn_reflns_limit_h_max 9
_diffrn_reflns_limit_h_min -9
_diffrn_reflns_limit_k_max 17
_diffrn_reflns_limit_k_min -17
_diffrn_reflns_limit_l_max 38
_diffrn_reflns_limit_l_min -38
_diffrn_reflns_number 32372
_diffrn_reflns_theta_full 27.50
_diffrn_reflns_theta_max 27.50
_diffrn_reflns_theta_min 1.34
_diffrn_standards_number 0
_exptl_absorpt_coefficient_mu 1.441
_exptl_absorpt_correction_T_max 0.8693
_exptl_absorpt_correction_T_min 0.7422
_exptl_absorpt_correction_type multi-scan
_exptl_absorpt_process_details '(SADABS; Sheldrick, 1996)'
_exptl_crystal_colour blue
_exptl_crystal_density_diffrn 1.511
_exptl_crystal_density_method 'not measured'
_exptl_crystal_description block
_exptl_crystal_F_000 1432
_exptl_crystal_size_max 0.22
_exptl_crystal_size_mid 0.12
_exptl_crystal_size_min 0.10
_refine_diff_density_max 1.038
_refine_diff_density_min -0.286
_refine_ls_extinction_method none
_refine_ls_goodness_of_fit_ref 1.094
_refine_ls_hydrogen_treatment constr
_refine_ls_matrix_type full
_refine_ls_number_parameters 201
_refine_ls_number_reflns 3486
_refine_ls_number_restraints 0
_refine_ls_restrained_S_all 1.094
_refine_ls_R_factor_all 0.0569
_refine_ls_R_factor_gt 0.0485
_refine_ls_shift/su_max <0.001
_refine_ls_shift/su_mean <0.001
_refine_ls_structure_factor_coef Fsqd
_refine_ls_weighting_details 'calc w=1/[\s^2^(Fo^2^)+(0.0653P)^2^+3.4391P] where P=(Fo^2^+2Fc^2^)/3'
_refine_ls_weighting_scheme calc
_refine_ls_wR_factor_gt 0.1320
_refine_ls_wR_factor_ref 0.1390
_reflns_number_gt 2935
_reflns_number_total 3486
_reflns_threshold_expression I>2\s(I)
_cod_data_source_file sj2024.cif
_cod_data_source_block I
_cod_database_code 2208992
_cod_database_fobs_code 2208992

loop_
_symmetry_equiv_pos_as_xyz
'x, y, z'
'-x+1/2, -y, z+1/2'
'x+1/2, -y+1/2, -z'
'-x, y+1/2, -z+1/2'
'-x, -y, -z'
'x-1/2, y, -z-1/2'
'-x-1/2, y-1/2, z'
'x, -y-1/2, z-1/2'

loop_
_atom_site_type_symbol
_atom_site_label
_atom_site_fract_x
_atom_site_fract_y
_atom_site_fract_z
_atom_site_U_iso_or_equiv
_atom_site_adp_type
_atom_site_calc_flag
_atom_site_refinement_flags
_atom_site_occupancy
Cu Cu1 0.10657(5) 0.04274(3) 0.612031(12) 0.04377(16) Uani d . 1
O O1 0.0696(3) -0.04973(14) 0.65525(7) 0.0433(5) Uani d . 1
N N1 0.2007(3) 0.13660(16) 0.64989(8) 0.0397(5) Uani d . 1
N N2 0.1465(4) 0.1402(2) 0.56491(9) 0.0570(7) Uani d . 1
N N3 0.0193(5) -0.0507(2) 0.56969(10) 0.0631(8) Uani d . 1
N N4 -0.0842(4) -0.1147(2) 0.57710(8) 0.0507(7) Uani d . 1
N N5 -0.1803(5) -0.1791(3) 0.58176(11) 0.0786(11) Uani d . 1
C C1 0.0805(3) -0.03656(18) 0.69779(10) 0.0366(6) Uani d . 1
C C2 0.1494(3) 0.04958(18) 0.71862(10) 0.0355(6) Uani d . 1
C C3 0.1553(4) 0.0551(2) 0.76626(10) 0.0389(6) Uani d . 1
C C4 0.2192(4) 0.1393(2) 0.78976(11) 0.0474(7) Uani d . 1
H H4 0.2588 0.1952 0.7742 0.057 Uiso calc R 1
C C5 0.2240(5) 0.1401(3) 0.83502(12) 0.0586(9) Uani d . 1
H H5 0.2678 0.1964 0.8496 0.070 Uiso calc R 1
C C6 0.1650(5) 0.0593(3) 0.85935(12) 0.0625(9) Uani d . 1
H H6 0.1694 0.0610 0.8900 0.075 Uiso calc R 1
C C7 0.1003(4) -0.0232(3) 0.83812(12) 0.0561(9) Uani d . 1
H H7 0.0598 -0.0775 0.8546 0.067 Uiso calc R 1
C C8 0.0936(4) -0.0275(2) 0.79161(11) 0.0438(7) Uani d . 1
C C9 0.0251(4) -0.1129(2) 0.76883(11) 0.0467(7) Uani d . 1
H H9 -0.0166 -0.1671 0.7852 0.056 Uiso calc R 1
C C10 0.0189(4) -0.1176(2) 0.72464(10) 0.0430(7) Uani d . 1
H H10 -0.0265 -0.1749 0.7112 0.052 Uiso calc R 1
C C11 0.2123(4) 0.1304(2) 0.69228(10) 0.0395(6) Uani d . 1
H H11 0.2667 0.1835 0.7069 0.047 Uiso calc R 1
C C12 0.2750(5) 0.2249(2) 0.62772(12) 0.0575(9) Uani d . 1
H H12A 0.2656 0.2835 0.6466 0.069 Uiso calc R 1
H H12B 0.3988 0.2139 0.6209 0.069 Uiso calc R 1
C C13 0.1746(7) 0.2401(3) 0.58724(14) 0.0725(11) Uani d . 1
H H13A 0.2385 0.2850 0.5677 0.087 Uiso calc R 1
H H13B 0.0614 0.2705 0.5941 0.087 Uiso calc R 1
C C14 -0.0034(6) 0.1563(3) 0.53521(13) 0.0720(11) Uani d . 1
H H14A 0.0258 0.2076 0.5142 0.108 Uiso calc R 1
H H14B -0.1045 0.1769 0.5521 0.108 Uiso calc R 1
H H14C -0.0298 0.0949 0.5199 0.108 Uiso calc R 1
C C15 0.2963(6) 0.1059(4) 0.53859(17) 0.0905(15) Uani d . 1
H H15A 0.2718 0.0401 0.5271 0.136 Uiso calc R 1
H H15B 0.4001 0.1034 0.5568 0.136 Uiso calc R 1
H H15C 0.3155 0.1517 0.5146 0.136 Uiso calc R 1

loop_
_atom_site_aniso_label
_atom_site_aniso_U_11
_atom_site_aniso_U_22
_atom_site_aniso_U_33
_atom_site_aniso_U_12
_atom_site_aniso_U_13
_atom_site_aniso_U_23
Cu1 0.0502(3) 0.0336(2) 0.0475(2) -0.00410(14) -0.00121(15) -0.00133(14)
O1 0.0533(12) 0.0274(9) 0.0491(12) -0.0050(8) -0.0009(9) -0.0028(8)
N1 0.0424(13) 0.0273(10) 0.0493(13) -0.0040(9) -0.0020(10) 0.0010(9)
N2 0.076(2) 0.0469(15) 0.0480(15) -0.0121(14) -0.0063(14) 0.0063(12)
N3 0.091(2) 0.0522(16) 0.0463(15) -0.0231(17) 0.0015(15) -0.0086(12)
N4 0.0706(19) 0.0426(14) 0.0389(13) -0.0042(13) -0.0101(12) -0.0026(11)
N5 0.100(3) 0.070(2) 0.066(2) -0.039(2) -0.0102(19) -0.0002(17)
C1 0.0322(13) 0.0277(13) 0.0498(16) 0.0044(10) 0.0007(11) 0.0006(11)
C2 0.0291(12) 0.0285(12) 0.0490(15) 0.0046(10) -0.0009(11) -0.0006(11)
C3 0.0290(13) 0.0367(14) 0.0510(16) 0.0086(11) -0.0018(11) -0.0021(12)
C4 0.0435(16) 0.0421(15) 0.0567(18) 0.0071(13) -0.0043(13) -0.0072(13)
C5 0.052(2) 0.066(2) 0.059(2) 0.0122(16) -0.0081(16) -0.0176(17)
C6 0.057(2) 0.084(3) 0.0465(18) 0.0168(19) -0.0027(16) -0.0079(18)
C7 0.0487(19) 0.066(2) 0.0532(19) 0.0138(16) 0.0048(14) 0.0090(17)
C8 0.0350(14) 0.0451(16) 0.0513(17) 0.0107(12) 0.0012(12) 0.0047(13)
C9 0.0407(16) 0.0377(15) 0.0618(19) 0.0027(12) 0.0069(14) 0.0109(13)
C10 0.0411(15) 0.0301(13) 0.0579(18) -0.0022(11) 0.0027(13) 0.0009(12)
C11 0.0369(14) 0.0281(12) 0.0535(16) -0.0009(10) -0.0047(12) -0.0049(11)
C12 0.069(2) 0.0390(16) 0.064(2) -0.0188(16) -0.0017(17) 0.0089(15)
C13 0.098(3) 0.0470(19) 0.072(3) -0.014(2) -0.007(2) 0.0095(18)
C14 0.098(3) 0.063(2) 0.055(2) 0.016(2) -0.007(2) 0.0056(18)
C15 0.071(3) 0.106(4) 0.095(3) 0.004(3) 0.024(2) 0.035(3)

loop_
_atom_type_symbol
_atom_type_description
_atom_type_scat_dispersion_real
_atom_type_scat_dispersion_imag
_atom_type_scat_source
C C 0.0033 0.0016 'International Tables Vol C Tables 4.2.6.8 and 6.1.1.4'
H H 0.0000 0.0000 'International Tables Vol C Tables 4.2.6.8 and 6.1.1.4'
N N 0.0061 0.0033 'International Tables Vol C Tables 4.2.6.8 and 6.1.1.4'
O O 0.0106 0.0060 'International Tables Vol C Tables 4.2.6.8 and 6.1.1.4'
Cu Cu 0.3201 1.2651 'International Tables Vol C Tables 4.2.6.8 and 6.1.1.4'

loop_
_geom_angle_atom_site_label_1
_geom_angle_atom_site_label_2
_geom_angle_atom_site_label_3
_geom_angle
_geom_angle_publ_flag
O1 Cu1 N1 94.05(10) y
O1 Cu1 N3 89.40(12) y
N1 Cu1 N3 176.01(13) y
O1 Cu1 N2 179.06(11) y
N1 Cu1 N2 86.80(12) y
N3 Cu1 N2 89.74(13) y
C1 O1 Cu1 127.66(17) ?
C11 N1 C12 118.8(2) ?
C11 N1 Cu1 127.10(19) ?
C12 N1 Cu1 114.1(2) ?
C15 N2 C14 108.2(3) ?
C15 N2 C13 114.3(4) ?
C14 N2 C13 104.9(3) ?
C15 N2 Cu1 108.2(3) ?
C14 N2 Cu1 115.2(3) ?
C13 N2 Cu1 106.3(2) ?
N4 N3 Cu1 125.0(2) ?
N5 N4 N3 175.6(4) ?
O1 C1 C2 125.2(3) ?
O1 C1 C10 116.1(2) ?
C2 C1 C10 118.7(3) ?
C1 C2 C11 119.2(3) ?
C1 C2 C3 120.0(3) ?
C11 C2 C3 120.8(2) ?
C4 C3 C8 117.0(3) ?
C4 C3 C2 123.6(3) ?
C8 C3 C2 119.4(3) ?
C5 C4 C3 121.3(3) ?
C5 C4 H4 119.4 ?
C3 C4 H4 119.4 ?
C4 C5 C6 121.3(3) ?
C4 C5 H5 119.4 ?
C6 C5 H5 119.4 ?
C7 C6 C5 119.5(3) ?
C7 C6 H6 120.2 ?
C5 C6 H6 120.2 ?
C6 C7 C8 121.1(3) ?
C6 C7 H7 119.4 ?
C8 C7 H7 119.4 ?
C7 C8 C3 119.8(3) ?
C7 C8 C9 121.9(3) ?
C3 C8 C9 118.4(3) ?
C10 C9 C8 122.2(3) ?
C10 C9 H9 118.9 ?
C8 C9 H9 118.9 ?
C9 C10 C1 121.4(3) ?
C9 C10 H10 119.3 ?
C1 C10 H10 119.3 ?
N1 C11 C2 125.8(3) ?
N1 C11 H11 117.1 ?
C2 C11 H11 117.1 ?
C13 C12 N1 107.2(3) ?
C13 C12 H12A 110.3 ?
N1 C12 H12A 110.3 ?
C13 C12 H12B 110.3 ?
N1 C12 H12B 110.3 ?
H12A C12 H12B 108.5 ?
C12 C13 N2 109.2(3) ?
C12 C13 H13A 109.8 ?
N2 C13 H13A 109.8 ?
C12 C13 H13B 109.8 ?
N2 C13 H13B 109.8 ?
H13A C13 H13B 108.3 ?
N2 C14 H14A 109.5 ?
N2 C14 H14B 109.5 ?
H14A C14 H14B 109.5 ?
N2 C14 H14C 109.5 ?
H14A C14 H14C 109.5 ?
H14B C14 H14C 109.5 ?
N2 C15 H15A 109.5 ?
N2 C15 H15B 109.5 ?
H15A C15 H15B 109.5 ?
N2 C15 H15C 109.5 ?
H15A C15 H15C 109.5 ?
H15B C15 H15C 109.5 ?

loop_
_geom_bond_atom_site_label_1
_geom_bond_atom_site_label_2
_geom_bond_distance
_geom_bond_publ_flag
Cu1 O1 1.818(2) y
Cu1 N1 1.839(2) y
Cu1 N3 1.904(3) y
Cu1 N2 1.952(3) y
O1 C1 1.303(4) ?
N1 C11 1.289(4) ?
N1 C12 1.465(4) ?
N2 C15 1.459(5) ?
N2 C14 1.464(5) ?
N2 C13 1.506(5) ?
N3 N4 1.179(4) ?
N4 N5 1.132(4) ?
C1 C2 1.408(4) ?
C1 C10 1.429(4) ?
C2 C11 1.421(4) ?
C2 C3 1.445(4) ?
C3 C4 1.413(4) ?
C3 C8 1.420(4) ?
C4 C5 1.371(5) ?
C4 H4 0.9300 ?
C5 C6 1.378(6) ?
C5 H5 0.9300 ?
C6 C7 1.363(6) ?
C6 H6 0.9300 ?
C7 C8 1.411(5) ?
C7 H7 0.9300 ?
C8 C9 1.427(4) ?
C9 C10 1.341(4) ?
C9 H9 0.9300 ?
C10 H10 0.9300 ?
C11 H11 0.9300 ?
C12 C13 1.456(5) ?
C12 H12A 0.9700 ?
C12 H12B 0.9700 ?
C13 H13A 0.9700 ?
C13 H13B 0.9700 ?
C14 H14A 0.9600 ?
C14 H14B 0.9600 ?
C14 H14C 0.9600 ?
C15 H15A 0.9600 ?
C15 H15B 0.9600 ?
C15 H15C 0.9600 ?

loop_
_geom_torsion_atom_site_label_1
_geom_torsion_atom_site_label_2
_geom_torsion_atom_site_label_3
_geom_torsion_atom_site_label_4
_geom_torsion
N1 Cu1 O1 C1 10.8(2)
N3 Cu1 O1 C1 -171.2(3)
O1 Cu1 N1 C11 -5.1(3)
N2 Cu1 N1 C11 175.3(3)
O1 Cu1 N1 C12 172.4(2)
N2 Cu1 N1 C12 -7.2(2)
N1 Cu1 N2 C15 106.5(3)
N3 Cu1 N2 C15 -71.5(3)
N1 Cu1 N2 C14 -132.3(3)
N3 Cu1 N2 C14 49.6(3)
N1 Cu1 N2 C13 -16.7(3)
N3 Cu1 N2 C13 165.3(3)
O1 Cu1 N3 N4 28.0(4)
N2 Cu1 N3 N4 -152.4(4)
Cu1 O1 C1 C2 -10.0(4)
Cu1 O1 C1 C10 170.9(2)
O1 C1 C2 C11 0.4(4)
C10 C1 C2 C11 179.5(2)
O1 C1 C2 C3 -179.6(3)
C10 C1 C2 C3 -0.5(4)
C1 C2 C3 C4 -178.8(3)
C11 C2 C3 C4 1.2(4)
C1 C2 C3 C8 0.9(4)
C11 C2 C3 C8 -179.1(2)
C8 C3 C4 C5 1.1(4)
C2 C3 C4 C5 -179.2(3)
C3 C4 C5 C6 -0.6(5)
C4 C5 C6 C7 -0.2(5)
C5 C6 C7 C8 0.4(5)
C6 C7 C8 C3 0.1(5)
C6 C7 C8 C9 -179.5(3)
C4 C3 C8 C7 -0.8(4)
C2 C3 C8 C7 179.5(3)
C4 C3 C8 C9 178.8(3)
C2 C3 C8 C9 -0.9(4)
C7 C8 C9 C10 -179.8(3)
C3 C8 C9 C10 0.6(4)
C8 C9 C10 C1 -0.2(5)
O1 C1 C10 C9 179.4(3)
C2 C1 C10 C9 0.2(4)
C12 N1 C11 C2 -179.2(3)
Cu1 N1 C11 C2 -1.8(4)
C1 C2 C11 N1 5.7(4)
C3 C2 C11 N1 -174.3(3)
C11 N1 C12 C13 -152.1(3)
Cu1 N1 C12 C13 30.2(4)
N1 C12 C13 N2 -43.5(5)
C15 N2 C13 C12 -81.7(4)
C14 N2 C13 C12 160.0(4)
Cu1 N2 C13 C12 37.5(4)
